data_7234043
loop_
_publ_author_name
'Krzysztof Durka'
'Ireneusz Glowacki'
'Sergiusz Lulinski'
'Beata Luszczynska'
'Jaromir Smetek'
'Pawel Szczepanik'
'Janusz Serwatowski'
'Urszula E. Wawrzyniak'
'Grzegorz Wesela-Bauman'
'Ewelina Witkowska'
'Gabriela Wiosna-Salyga'
'Krzysztof Wozniak'

_publ_section_title
;
 Efficient 8-oxyquinolinato emitters based on a
 9,10-dihydro-9,10-diboraanthracene scaffold for applications in
 optoelectronic devices
;
_journal_name_full 'Journal of Materials Chemistry C'
_journal_page_first 1354
_journal_page_last 1364
_journal_paper_doi 10.1039/C4TC02350A
_journal_volume 3
_journal_year 2015
_chemical_formula_moiety 'C26 H16 B2 N2 O2 S2'
_chemical_formula_sum 'C26 H16 B2 N2 O2 S2'
_chemical_formula_weight 474.15
_chemical_melting_point 360.7
_chemical_name_systematic
;
 4,8-bis(8-oxyquinolinato)-4,8-Dihydro-p-diborino[2,3-b:5,6-b']dithiophene
;
_space_group_IT_number 2
_space_group_name_Hall '-P 1'
_space_group_name_H-M_alt 'P -1'
_symmetry_cell_setting triclinic
_symmetry_space_group_name_Hall '-P 1'
_symmetry_space_group_name_H-M 'P -1'
_atom_sites_solution_hydrogens geom
_atom_sites_solution_primary direct
_atom_sites_solution_secondary difmap
_audit_creation_method SHELXL-97
_cell_angle_alpha 92.99(2)
_cell_angle_beta 101.30(1)
_cell_angle_gamma 113.32(1)
_cell_formula_units_Z 1
_cell_length_a 7.9127(4)
_cell_length_b 9.3250(4)
_cell_length_c 9.8060(4)
_cell_measurement_reflns_used 622
_cell_measurement_temperature 100(2)
_cell_measurement_theta_max 27.157
_cell_measurement_theta_min 4.020
_cell_volume 644.76(9)
_computing_cell_refinement 'Bruker APEX2 software'
_computing_data_collection 'Bruker APEX2 software'
_computing_data_reduction
;
 SAINT intergration software, Bruker AXS
 SORTAV, R. H. Blessing, Acta Cryst., 1995, A51, 33
;
_computing_structure_refinement
;
 SHELXS-97, G. M. Sheldrick, Acta. Cryst., 2008, A64, 112
;
_computing_structure_solution
;
 SHELXS-97, G. M. Sheldrick, Acta. Cryst., 2008, A64, 112
;
_diffrn_ambient_temperature 100(2)
_diffrn_detector 'APEXII CCD camera'
_diffrn_measured_fraction_theta_full 0.989
_diffrn_measured_fraction_theta_max 0.989
_diffrn_measurement_device '\k-geometry diffractometer'
_diffrn_measurement_device_type 'Bruker APEXII'
_diffrn_measurement_method 'omega scans'
_diffrn_orient_matrix_type 'X-axis to radiation source'
_diffrn_radiation_monochromator 'multi-layer optics'
_diffrn_radiation_probe x-ray
_diffrn_radiation_source 'TXS rotating anode'
_diffrn_radiation_type MoK\a
_diffrn_radiation_wavelength 0.71073
_diffrn_reflns_av_R_equivalents 0.0267
_diffrn_reflns_av_sigmaI/netI 0.0397
_diffrn_reflns_limit_h_max 11
_diffrn_reflns_limit_h_min -11
_diffrn_reflns_limit_k_max 13
_diffrn_reflns_limit_k_min -13
_diffrn_reflns_limit_l_max 12
_diffrn_reflns_limit_l_min -12
_diffrn_reflns_number 13958
_diffrn_reflns_reduction_process
;
 Scaled and merged with SORTAV
 R. H. Blessing, Cryst. Rev., 1987, 1, 3
 R. H. Blessing, J. Appl. Cryst., 1989, 22, 396
;
_diffrn_reflns_theta_full 32.77
_diffrn_reflns_theta_max 27.51
_diffrn_reflns_theta_min 2.40
_diffrn_source 'rotating-anode X-ray source'
_exptl_absorpt_coefficient_mu 0.231
_exptl_absorpt_correction_T_max 0.7454
_exptl_absorpt_correction_T_min 0.4508
_exptl_absorpt_correction_type multi-scan
_exptl_absorpt_process_details
;
 R. H. Blessing, Acta Cryst., 1995, A51, 33
;
_exptl_crystal_colour colourless
_exptl_crystal_density_diffrn 1.221
_exptl_crystal_density_method 'not measured'
_exptl_crystal_description unspecified
_exptl_crystal_F_000 244
_exptl_crystal_preparation Luminescent
_exptl_crystal_recrystallization_method 'Re-crystallisation from solvent: acetone'
_exptl_crystal_size_max 0.15
_exptl_crystal_size_mid 0.12
_exptl_crystal_size_min 0.10
_refine_diff_density_max 0.892
_refine_diff_density_min -0.492
_refine_diff_density_rms 0.089
_refine_ls_extinction_method none
_refine_ls_goodness_of_fit_ref 1.122
_refine_ls_hydrogen_treatment constr
_refine_ls_matrix_type full
_refine_ls_number_parameters 154
_refine_ls_number_reflns 3992
_refine_ls_number_restraints 2
_refine_ls_restrained_S_all 1.127
_refine_ls_R_factor_all 0.0803
_refine_ls_R_factor_gt 0.0598
_refine_ls_shift/su_max 0.000
_refine_ls_shift/su_mean 0.000
_refine_ls_structure_factor_coef Fsqd
_refine_ls_weighting_details 'calc w=1/[\s^2^(Fo^2^)+(0.1102P)^2^+0.1767P] where P=(Fo^2^+2Fc^2^)/3'
_refine_ls_weighting_scheme calc
_refine_ls_wR_factor_gt 0.1795
_refine_ls_wR_factor_ref 0.1889
_reflns_number_gt 2948
_reflns_number_total 2992
_reflns_threshold_expression >2sigma(I)
_cod_data_source_file 1000006.cif
_cod_data_source_block PCOD1000006
_cod_depositor_comments
;
The following automatic conversions were performed:

data item '_diffrn_radiation_probe' value 'X-ray' was changed to
'x-ray' in accordance with the built-in table derived from the CIF
Core dictionary named 'cif_core.dic' version 2.4.5 last updated on
2014-11-21.

Automatic conversion script
Id: cif_fix_values 6909 2019-04-08 15:41:33Z antanas 
;
_cod_original_sg_symbol_Hall -P1
_cod_original_sg_symbol_H-M P-1
_cod_database_code 7234043

loop_
_symmetry_equiv_pos_as_xyz
'x, y, z'
'-x, -y, -z'

loop_
_atom_site_label
_atom_site_type_symbol
_atom_site_fract_x
_atom_site_fract_y
_atom_site_fract_z
_atom_site_U_iso_or_equiv
_atom_site_adp_type
_atom_site_occupancy
_atom_site_symmetry_multiplicity
_atom_site_calc_flag
_atom_site_refinement_flags
_atom_site_disorder_assembly
_atom_site_disorder_group
S1 S 0.35362(7) 0.74515(7) 0.22520(5) 0.02567(18) Uani 1 1 d U . .
O1 O 0.49956(19) 1.14046(18) 0.24997(15) 0.0211(3) Uani 1 1 d . . .
N1 N 0.1955(2) 1.0320(2) 0.30250(16) 0.0172(3) Uani 1 1 d . . .
C1 C 0.4268(2) 0.8877(2) 0.36896(19) 0.0164(3) Uani 1 1 d U . .
C13 C 0.1994(3) 1.1241(2) 0.19978(19) 0.0171(4) Uani 1 1 d . . .
C3 C 0.5150(3) 0.6863(2) 0.4546(2) 0.0164(4) Uani 1 1 d U . .
H3 H 0.5675 0.6357 0.5211 0.020 Uiso 1 1 calc R . .
C2 C 0.5090(3) 0.8429(2) 0.4865(2) 0.0168(4) Uani 1 1 d . . .
B1 B 0.4114(3) 1.0514(3) 0.3623(2) 0.0170(4) Uani 1 1 d . . .
C8 C 0.0433(3) 1.1510(3) 0.1317(2) 0.0264(5) Uani 1 1 d . . .
C12 C 0.3786(3) 1.1862(2) 0.1701(2) 0.0200(4) Uani 1 1 d . . .
C5 C 0.0371(3) 0.9581(3) 0.3419(2) 0.0235(4) Uani 1 1 d . . .
H5 H 0.0331 0.8919 0.4128 0.028 Uiso 1 1 calc R . .
C11 C 0.4059(4) 1.2813(3) 0.0661(2) 0.0291(5) Uani 1 1 d . . .
H11 H 0.5250 1.3255 0.0421 0.035 Uiso 1 1 calc R . .
C4 C 0.4341(3) 0.6269(3) 0.3162(2) 0.0275(5) Uani 1 1 d U . .
H4 H 0.4240 0.5286 0.2749 0.033 Uiso 1 1 calc R . .
C6 C -0.1274(3) 0.9779(3) 0.2781(3) 0.0310(5) Uani 1 1 d . . .
H6 H -0.2421 0.9236 0.3060 0.037 Uiso 1 1 calc R . .
C7 C -0.1237(3) 1.0734(3) 0.1777(3) 0.0314(5) Uani 1 1 d . . .
H7 H -0.2345 1.0878 0.1382 0.038 Uiso 1 1 calc R . .
C9 C 0.0756(4) 1.2499(3) 0.0272(2) 0.0359(6) Uani 1 1 d . . .
H9 H -0.0231 1.2746 -0.0221 0.043 Uiso 1 1 calc R . .
C10 C 0.2521(4) 1.3107(3) -0.0034(2) 0.0360(6) Uani 1 1 d . . .
H10 H 0.2704 1.3760 -0.0752 0.043 Uiso 1 1 calc R . .

loop_
_atom_site_aniso_label
_atom_site_aniso_U_11
_atom_site_aniso_U_22
_atom_site_aniso_U_33
_atom_site_aniso_U_23
_atom_site_aniso_U_13
_atom_site_aniso_U_12
S1 0.0261(3) 0.0282(3) 0.0222(3) -0.0024(2) -0.0005(2) 0.0144(2)
O1 0.0178(7) 0.0270(8) 0.0229(7) 0.0072(6) 0.0076(5) 0.0121(6)
N1 0.0158(7) 0.0221(8) 0.0154(7) 0.0003(6) 0.0015(6) 0.0108(7)
C1 0.0128(8) 0.0185(9) 0.0173(8) 0.0009(6) 0.0004(6) 0.0078(7)
C13 0.0207(9) 0.0190(9) 0.0143(8) -0.0001(7) -0.0004(7) 0.0134(8)
C3 0.0163(8) 0.0139(9) 0.0188(8) 0.0016(7) 0.0002(6) 0.0080(7)
C2 0.0138(8) 0.0172(9) 0.0191(9) 0.0012(7) 0.0006(7) 0.0080(7)
B1 0.0137(9) 0.0203(11) 0.0186(10) 0.0030(8) 0.0015(7) 0.0096(8)
C8 0.0299(11) 0.0273(11) 0.0230(10) -0.0057(8) -0.0074(8) 0.0203(9)
C12 0.0257(10) 0.0199(10) 0.0163(8) 0.0012(7) 0.0049(7) 0.0116(8)
C5 0.0200(9) 0.0273(11) 0.0225(10) -0.0020(8) 0.0063(8) 0.0092(9)
C11 0.0450(13) 0.0221(11) 0.0185(10) 0.0038(8) 0.0107(9) 0.0104(10)
C4 0.0300(11) 0.0224(11) 0.0282(9) -0.0073(8) -0.0003(8) 0.0135(9)
C6 0.0132(9) 0.0416(14) 0.0338(12) -0.0116(10) 0.0008(8) 0.0112(9)
C7 0.0215(10) 0.0363(13) 0.0358(12) -0.0129(10) -0.0055(9) 0.0194(10)
C9 0.0526(15) 0.0298(12) 0.0250(11) -0.0039(9) -0.0147(10) 0.0286(12)
C10 0.0611(17) 0.0256(12) 0.0184(10) 0.0044(9) -0.0017(10) 0.0200(12)

loop_
_atom_type_symbol
_atom_type_description
_atom_type_scat_dispersion_real
_atom_type_scat_dispersion_imag
_atom_type_scat_source
C C 0.0033 0.0016 'International Tables Vol C Tables 4.2.6.8 and 6.1.1.4'
H H 0.0000 0.0000 'International Tables Vol C Tables 4.2.6.8 and 6.1.1.4'
B B 0.0013 0.0007 'International Tables Vol C Tables 4.2.6.8 and 6.1.1.4'
N N 0.0061 0.0033 'International Tables Vol C Tables 4.2.6.8 and 6.1.1.4'
O O 0.0106 0.0060 'International Tables Vol C Tables 4.2.6.8 and 6.1.1.4'
S S 0.1246 0.1234 'International Tables Vol C Tables 4.2.6.8 and 6.1.1.4'

loop_
_geom_angle_atom_site_label_1
_geom_angle_atom_site_label_2
_geom_angle_atom_site_label_3
_geom_angle
_geom_angle_site_symmetry_1
_geom_angle_site_symmetry_3
C4 S1 C1 93.55(10) . .
C12 O1 B1 110.28(14) . .
C5 N1 C13 119.89(17) . .
C5 N1 B1 132.73(16) . .
C13 N1 B1 107.14(15) . .
C2 C1 B1 125.39(18) . .
C2 C1 S1 110.73(14) . .
B1 C1 S1 123.78(14) . .
N1 C13 C12 110.69(16) . .
N1 C13 C8 124.23(19) . .
C12 C13 C8 125.07(19) . .
C4 C3 C2 110.17(16) . .
C4 C3 H3 124.9 . .
C2 C3 H3 124.9 . .
C1 C2 C3 112.02(17) . .
C1 C2 B1 122.98(17) . 2_676
C3 C2 B1 125.00(16) . 2_676
O1 B1 C1 113.05(15) . .
O1 B1 C2 112.37(16) . 2_676
C1 B1 C2 111.50(15) . 2_676
O1 B1 N1 98.28(13) . .
C1 B1 N1 112.94(16) . .
C2 B1 N1 107.95(14) 2_676 .
C13 C8 C9 115.7(2) . .
C13 C8 C7 114.9(2) . .
C9 C8 C7 129.5(2) . .
O1 C12 C11 129.54(19) . .
O1 C12 C13 112.33(16) . .
C11 C12 C13 118.13(19) . .
N1 C5 C6 119.6(2) . .
N1 C5 H5 120.2 . .
C6 C5 H5 120.2 . .
C12 C11 C10 118.0(2) . .
C12 C11 H11 121.0 . .
C10 C11 H11 121.0 . .
C3 C4 S1 113.52(16) . .
C3 C4 H4 123.2 . .
S1 C4 H4 123.2 . .
C7 C6 C5 121.0(2) . .
C7 C6 H6 119.5 . .
C5 C6 H6 119.5 . .
C6 C7 C8 120.43(19) . .
C6 C7 H7 119.8 . .
C8 C7 H7 119.8 . .
C10 C9 C8 119.5(2) . .
C10 C9 H9 120.2 . .
C8 C9 H9 120.2 . .
C9 C10 C11 123.6(2) . .
C9 C10 H10 118.2 . .
C11 C10 H10 118.2 . .

loop_
_geom_bond_atom_site_label_1
_geom_bond_atom_site_label_2
_geom_bond_distance
_geom_bond_site_symmetry_2
S1 C4 1.689(2) .
S1 C1 1.722(2) .
O1 C12 1.333(2) .
O1 B1 1.526(3) .
N1 C5 1.315(3) .
N1 C13 1.355(2) .
N1 B1 1.626(2) .
C1 C2 1.378(2) .
C1 B1 1.582(3) .
C13 C12 1.400(3) .
C13 C8 1.405(3) .
C3 C4 1.363(3) .
C3 C2 1.499(3) .
C3 H3 0.9500 .
C2 B1 1.598(3) 2_676
B1 C2 1.598(3) 2_676
C8 C9 1.407(3) .
C8 C7 1.409(4) .
C12 C11 1.378(3) .
C5 C6 1.415(3) .
C5 H5 0.9500 .
C11 C10 1.407(3) .
C11 H11 0.9500 .
C4 H4 0.9500 .
C6 C7 1.358(4) .
C6 H6 0.9500 .
C7 H7 0.9500 .
C9 C10 1.385(4) .
C9 H9 0.9500 .
C10 H10 0.9500 .

loop_
_geom_torsion_atom_site_label_1
_geom_torsion_atom_site_label_2
_geom_torsion_atom_site_label_3
_geom_torsion_atom_site_label_4
_geom_torsion
_geom_torsion_site_symmetry_1
_geom_torsion_site_symmetry_2
_geom_torsion_site_symmetry_3
_geom_torsion_site_symmetry_4
C4 S1 C1 C2 -1.22(16) . . . .
C4 S1 C1 B1 175.38(17) . . . .
C5 N1 C13 C12 -177.60(18) . . . .
B1 N1 C13 C12 7.3(2) . . . .
C5 N1 C13 C8 1.6(3) . . . .
B1 N1 C13 C8 -173.53(18) . . . .
B1 C1 C2 C3 -175.15(16) . . . .
S1 C1 C2 C3 1.4(2) . . . .
B1 C1 C2 B1 4.4(3) . . . 2_676
S1 C1 C2 B1 -179.03(14) . . . 2_676
C4 C3 C2 C1 -0.9(2) . . . .
C4 C3 C2 B1 179.54(18) . . . 2_676
C12 O1 B1 C1 129.78(17) . . . .
C12 O1 B1 C2 -102.93(18) . . . 2_676
C12 O1 B1 N1 10.44(19) . . . .
C2 C1 B1 O1 123.8(2) . . . .
S1 C1 B1 O1 -52.3(2) . . . .
C2 C1 B1 C2 -4.0(3) . . . 2_676
S1 C1 B1 C2 179.91(13) . . . 2_676
C2 C1 B1 N1 -125.75(19) . . . .
S1 C1 B1 N1 58.1(2) . . . .
C5 N1 B1 O1 175.3(2) . . . .
C13 N1 B1 O1 -10.45(19) . . . .
C5 N1 B1 C1 55.9(3) . . . .
C13 N1 B1 C1 -129.88(17) . . . .
C5 N1 B1 C2 -67.8(3) . . . 2_676
C13 N1 B1 C2 106.39(17) . . . 2_676
N1 C13 C8 C9 -179.69(19) . . . .
C12 C13 C8 C9 -0.6(3) . . . .
N1 C13 C8 C7 -0.2(3) . . . .
C12 C13 C8 C7 178.81(19) . . . .
B1 O1 C12 C11 173.3(2) . . . .
B1 O1 C12 C13 -7.4(2) . . . .
N1 C13 C12 O1 -0.4(2) . . . .
C8 C13 C12 O1 -179.53(18) . . . .
N1 C13 C12 C11 179.09(18) . . . .
C8 C13 C12 C11 -0.1(3) . . . .
C13 N1 C5 C6 -1.1(3) . . . .
B1 N1 C5 C6 172.54(19) . . . .
O1 C12 C11 C10 179.7(2) . . . .
C13 C12 C11 C10 0.3(3) . . . .
C2 C3 C4 S1 0.0(2) . . . .
C1 S1 C4 C3 0.72(18) . . . .
N1 C5 C6 C7 -0.7(3) . . . .
C5 C6 C7 C8 2.0(3) . . . .
C13 C8 C7 C6 -1.5(3) . . . .
C9 C8 C7 C6 177.8(2) . . . .
C13 C8 C9 C10 1.1(3) . . . .
C7 C8 C9 C10 -178.3(2) . . . .
C8 C9 C10 C11 -0.9(4) . . . .
C12 C11 C10 C9 0.1(4) . . . .
